data_2100232
loop_
_publ_author_name
'Oswald, Iain D. H.'
'Motherwell, W. D. Samuel'
'Parsons, Simon'

_publ_section_title
;
 Formation of quinol co-crystals with hydrogen-bond acceptors
;
_journal_issue 1
_journal_name_full 'Acta Crystallographica Section B'
_journal_page_first 46
_journal_page_last 57
_journal_paper_doi 10.1107/S0108768104028605
_journal_volume 61
_journal_year 2005
_chemical_formula_moiety 2(C5H11N)(C6H6O2)
_chemical_formula_sum 'C16 H28 N2 O2'
_chemical_formula_weight 280.40
_chemical_name_common Quinol:2Piperidine
_chemical_name_systematic
;
 ?
;
_space_group_IT_number 14
_symmetry_cell_setting monoclinic
_symmetry_space_group_name_Hall '-P 2ybc'
_symmetry_space_group_name_H-M 'P 1 21/c 1'
_atom_sites_solution_hydrogens geom
_atom_sites_solution_primary direct
_atom_sites_solution_secondary difmap
_audit_creation_method SHELXL-97
_cell_angle_alpha 90.00
_cell_angle_beta 109.920(3)
_cell_angle_gamma 90.00
_cell_formula_units_Z 2
_cell_length_a 10.4230(15)
_cell_length_b 5.2619(7)
_cell_length_c 15.221(2)
_cell_measurement_reflns_used 774
_cell_measurement_temperature 150(2)
_cell_measurement_theta_max 25.33
_cell_measurement_theta_min 2.85
_cell_volume 784.85(19)
_computing_cell_refinement 'Bruker SMART'
_computing_data_collection 'Bruker SMART'
_computing_data_reduction 'Bruker SHELXTL'
_computing_molecular_graphics 'Bruker SHELXTL'
_computing_publication_material 'Bruker SHELXTL'
_computing_structure_refinement 'SHELXL-97 (Sheldrick, 1997b)'
_computing_structure_solution 'SHELXS-97 (Sheldrick, 1997b)'
_diffrn_ambient_temperature 150(2)
_diffrn_measured_fraction_theta_full 0.912
_diffrn_measured_fraction_theta_max 0.912
_diffrn_measurement_device_type 'CCD area detector'
_diffrn_measurement_method '\w scans'
_diffrn_radiation_monochromator graphite
_diffrn_radiation_source 'fine-focus sealed tube'
_diffrn_radiation_type MoK\a
_diffrn_radiation_wavelength 0.71073
_diffrn_reflns_av_R_equivalents 0.0284
_diffrn_reflns_av_sigmaI/netI 0.0414
_diffrn_reflns_limit_h_max 7
_diffrn_reflns_limit_h_min -14
_diffrn_reflns_limit_k_max 7
_diffrn_reflns_limit_k_min -7
_diffrn_reflns_limit_l_max 19
_diffrn_reflns_limit_l_min -17
_diffrn_reflns_number 4754
_diffrn_reflns_theta_full 29.02
_diffrn_reflns_theta_max 29.02
_diffrn_reflns_theta_min 2.08
_diffrn_standards_decay_% 0
_diffrn_standards_number 0
_exptl_absorpt_coefficient_mu 0.078
_exptl_absorpt_correction_T_max 1
_exptl_absorpt_correction_T_min 0.661
_exptl_absorpt_correction_type multi-scan
_exptl_absorpt_process_details SADABS
_exptl_crystal_colour Colourless
_exptl_crystal_density_diffrn 1.187
_exptl_crystal_density_method 'not measured'
_exptl_crystal_description Block
_exptl_crystal_F_000 308
_exptl_crystal_size_max 0.33
_exptl_crystal_size_mid 0.18
_exptl_crystal_size_min 0.18
_refine_diff_density_max 0.241
_refine_diff_density_min -0.194
_refine_ls_extinction_method none
_refine_ls_goodness_of_fit_ref 1.042
_refine_ls_hydrogen_treatment mixed
_refine_ls_matrix_type full
_refine_ls_number_parameters 99
_refine_ls_number_reflns 1896
_refine_ls_number_restraints 0
_refine_ls_restrained_S_all 1.042
_refine_ls_R_factor_all 0.0836
_refine_ls_R_factor_gt 0.0561
_refine_ls_shift/su_max 0.000
_refine_ls_shift/su_mean 0.000
_refine_ls_structure_factor_coef Fsqd
_refine_ls_weighting_details 'calc w=1/[\s^2^(Fo^2^)+(0.0582P)^2^+0.1207P] where P=(Fo^2^+2Fc^2^)/3'
_refine_ls_weighting_scheme calc
_refine_ls_wR_factor_gt 0.1241
_refine_ls_wR_factor_ref 0.1358
_reflns_number_gt 1327
_reflns_number_total 1896
_reflns_threshold_expression >2sigma(I)
_cod_data_source_file ws5013.cif
_cod_data_source_block 5
_cod_depositor_comments
;
The following automatic conversions were performed:
'_symmetry_cell_setting' value 'Monoclinic' changed to 'monoclinic'
according to '/home/saulius/struct/CIF-dictionaries/cif_core.dic'
dictionary named 'cif_core.dic' version 2.4.1 from 2010-06-29.

Automatic conversion script
Id: cif_fix_enum 1527 2010-12-29 10:47:43Z saulius 

The following automatic conversions were performed:

'_symmetry_cell_setting' value 'Monoclinic' changed to 'monoclinic'
according to /home/saulius/struct/CIF-dictionaries/cif_core.dic
dictionary named 'cif_core.dic' version 2.4.1 from
2010-06-29.

'_exptl_absorpt_correction_type' value 'Multi-scan'
changed to 'multi-scan' according to
/home/saulius/struct/CIF-dictionaries/cif_core.dic dictionary named
'cif_core.dic' version 2.4.1 from 2010-06-29.

Automatic conversion script
Id: cif_fix_values 1715 2011-07-08 13:25:40Z adriana 
;
_cod_original_cell_volume 784.84(19)
_cod_original_sg_symbol_H-M 'P 21/c'
_cod_database_code 2100232

loop_
_symmetry_equiv_pos_as_xyz
'x, y, z'
'-x, y+1/2, -z+1/2'
'-x, -y, -z'
'x, -y-1/2, z-1/2'

loop_
_atom_site_label
_atom_site_fract_x
_atom_site_fract_y
_atom_site_fract_z
_atom_site_U_iso_or_equiv
_atom_site_adp_type
_atom_site_calc_flag
_atom_site_refinement_flags
_atom_site_occupancy
_atom_site_disorder_assembly
_atom_site_disorder_group
_atom_site_type_symbol
C1A 0.87876(17) 0.0277(3) 0.42372(10) 0.0315(4) Uani d . 1 . . C
O1A 0.75868(13) 0.0445(2) 0.34998(8) 0.0396(3) Uani d . 1 . . O
H1A 0.754(2) 0.195(5) 0.3174(15) 0.069(7) Uiso d . 1 . . H
C2A 0.98205(17) 0.2081(3) 0.44194(10) 0.0319(4) Uani d . 1 . . C
H2A 0.9705 0.3516 0.4021 0.038 Uiso calc R 1 . . H
C3A 1.10111(17) 0.1811(3) 0.51729(10) 0.0324(4) Uani d . 1 . . C
H3A 1.1702 0.3071 0.5290 0.039 Uiso calc R 1 . . H
N1S 1.27883(15) -0.0133(3) 0.25158(10) 0.0363(4) Uani d . 1 . . N
H1S 1.274(2) 0.123(4) 0.2191(13) 0.057(6) Uiso d . 1 . . H
C2S 1.41806(17) -0.0256(3) 0.31858(14) 0.0417(5) Uani d . 1 . . C
H2S1 1.4370 0.1273 0.3589 0.050 Uiso calc R 1 . . H
H2S2 1.4840 -0.0294 0.2847 0.050 Uiso calc R 1 . . H
C3S 1.43466(17) -0.2609(3) 0.37798(13) 0.0432(5) Uani d . 1 . . C
H3S1 1.5276 -0.2640 0.4251 0.052 Uiso calc R 1 . . H
H3S2 1.4240 -0.4135 0.3381 0.052 Uiso calc R 1 . . H
C4S 1.3303(2) -0.2683(3) 0.42704(11) 0.0462(5) Uani d . 1 . . C
H4S1 1.3366 -0.4329 0.4598 0.055 Uiso calc R 1 . . H
H4S2 1.3499 -0.1311 0.4743 0.055 Uiso calc R 1 . . H
C5S 1.18863(17) -0.2353(3) 0.35791(11) 0.0379(4) Uani d . 1 . . C
H5S1 1.1643 -0.3846 0.3159 0.045 Uiso calc R 1 . . H
H5S2 1.1226 -0.2244 0.3916 0.045 Uiso calc R 1 . . H
C6S 1.18007(16) 0.0017(3) 0.30107(11) 0.0361(4) Uani d . 1 . . C
H6S1 1.0866 0.0202 0.2554 0.043 Uiso calc R 1 . . H
H6S2 1.2001 0.1522 0.3426 0.043 Uiso calc R 1 . . H

loop_
_atom_site_aniso_label
_atom_site_aniso_U_11
_atom_site_aniso_U_22
_atom_site_aniso_U_33
_atom_site_aniso_U_12
_atom_site_aniso_U_13
_atom_site_aniso_U_23
C1A 0.0443(10) 0.0314(8) 0.0235(7) -0.0110(7) 0.0179(7) -0.0094(6)
O1A 0.0490(8) 0.0376(7) 0.0303(6) -0.0175(6) 0.0111(6) -0.0033(5)
C2A 0.0500(10) 0.0258(8) 0.0261(8) -0.0132(7) 0.0209(7) -0.0075(6)
C3A 0.0462(10) 0.0276(8) 0.0302(8) -0.0173(7) 0.0219(8) -0.0093(7)
N1S 0.0476(9) 0.0318(8) 0.0342(7) 0.0126(7) 0.0201(7) 0.0134(6)
C2S 0.0323(9) 0.0279(9) 0.0709(12) -0.0043(7) 0.0256(9) 0.0007(8)
C3S 0.0268(9) 0.0313(9) 0.0551(11) 0.0045(7) -0.0073(8) 0.0029(8)
C4S 0.0694(13) 0.0312(9) 0.0275(8) -0.0078(9) 0.0030(9) 0.0075(7)
C5S 0.0400(10) 0.0449(10) 0.0358(9) -0.0195(8) 0.0222(8) -0.0145(8)
C6S 0.0265(8) 0.0492(11) 0.0292(8) 0.0125(7) 0.0049(7) -0.0048(7)

loop_
_atom_type_symbol
_atom_type_description
_atom_type_scat_dispersion_real
_atom_type_scat_dispersion_imag
_atom_type_scat_source
C C 0.0033 0.0016 'International Tables Vol C Tables 4.2.6.8 and 6.1.1.4'
H H 0.0000 0.0000 'International Tables Vol C Tables 4.2.6.8 and 6.1.1.4'
N N 0.0061 0.0033 'International Tables Vol C Tables 4.2.6.8 and 6.1.1.4'
O O 0.0106 0.0060 'International Tables Vol C Tables 4.2.6.8 and 6.1.1.4'

loop_
_geom_angle_atom_site_label_1
_geom_angle_atom_site_label_2
_geom_angle_atom_site_label_3
_geom_angle_site_symmetry_1
_geom_angle_site_symmetry_3
_geom_angle
O1A C1A C3A . 3_756 118.39(14)
O1A C1A C2A . . 123.25(14)
C3A C1A C2A 3_756 . 118.36(15)
C1A O1A H1A . . 111.1(14)
C3A C2A C1A . . 120.74(15)
C3A C2A H2A . . 119.6
C1A C2A H2A . . 119.6
C2A C3A C1A . 3_756 120.90(14)
C2A C3A H3A . . 119.6
C1A C3A H3A 3_756 . 119.6
C2S N1S C6S . . 110.27(13)
C2S N1S H1S . . 106.8(14)
C6S N1S H1S . . 109.2(14)
N1S C2S C3S . . 109.75(13)
N1S C2S H2S1 . . 109.7
C3S C2S H2S1 . . 109.7
N1S C2S H2S2 . . 109.7
C3S C2S H2S2 . . 109.7
H2S1 C2S H2S2 . . 108.2
C2S C3S C4S . . 111.19(14)
C2S C3S H3S1 . . 109.4
C4S C3S H3S1 . . 109.4
C2S C3S H3S2 . . 109.4
C4S C3S H3S2 . . 109.4
H3S1 C3S H3S2 . . 108.0
C5S C4S C3S . . 110.55(13)
C5S C4S H4S1 . . 109.5
C3S C4S H4S1 . . 109.5
C5S C4S H4S2 . . 109.5
C3S C4S H4S2 . . 109.5
H4S1 C4S H4S2 . . 108.1
C6S C5S C4S . . 110.51(13)
C6S C5S H5S1 . . 109.5
C4S C5S H5S1 . . 109.5
C6S C5S H5S2 . . 109.5
C4S C5S H5S2 . . 109.5
H5S1 C5S H5S2 . . 108.1
N1S C6S C5S . . 109.62(13)
N1S C6S H6S1 . . 109.7
C5S C6S H6S1 . . 109.7
N1S C6S H6S2 . . 109.7
C5S C6S H6S2 . . 109.7
H6S1 C6S H6S2 . . 108.2

loop_
_geom_bond_atom_site_label_1
_geom_bond_atom_site_label_2
_geom_bond_site_symmetry_2
_geom_bond_distance
_geom_bond_publ_flag
C1A O1A . 1.370(2) ?
C1A C3A 3_756 1.389(2) ?
C1A C2A . 1.391(2) ?
O1A H1A . 0.93(2) ?
C2A C3A . 1.380(2) ?
C2A H2A . 0.9500 ?
C3A C1A 3_756 1.389(2) ?
C3A H3A . 0.9500 ?
N1S C2S . 1.463(2) ?
N1S C6S . 1.470(2) ?
N1S H1S . 0.86(2) ?
C2S C3S . 1.508(2) ?
C2S H2S1 . 0.9900 ?
C2S H2S2 . 0.9900 ?
C3S C4S . 1.515(3) ?
C3S H3S1 . 0.9900 ?
C3S H3S2 . 0.9900 ?
C4S C5S . 1.503(2) ?
C4S H4S1 . 0.9900 ?
C4S H4S2 . 0.9900 ?
C5S C6S . 1.503(2) ?
C5S H5S1 . 0.9900 ?
C5S H5S2 . 0.9900 ?
C6S H6S1 . 0.9900 ?
C6S H6S2 . 0.9900 ?
